data_7207955
loop_
_publ_author_name
'Chen, Kai'
'Liang, Li-Li'
'Cong, Hang'
'Xiao, Xin'
'Zhang, Yun-Qian'
'Xue, Sai-Feng'
'Zhu, Qian-Jiang'
'Tao, Zhu'

_publ_section_title
;
 p-Hydroxybenzoic acid-induced formation of a novel framework based on
 direct coordination of caesium ions to cucurbit[8]uril
;
_journal_issue 11
_journal_name_full CrystEngComm
_journal_page_first 3862
_journal_paper_doi 10.1039/c2ce06505c
_journal_volume 14
_journal_year 2012
_chemical_formula_moiety 'C138 H132 Cl Cs N64 O59'
_chemical_formula_sum 'C138 H132 Cl Cs N64 O59'
_chemical_formula_weight 3799.44
_chemical_name_systematic
;
?
;
_space_group_IT_number 15
_symmetry_cell_setting monoclinic
_symmetry_space_group_name_Hall '-C 2yc'
_symmetry_space_group_name_H-M 'C 1 2/c 1'
_atom_sites_solution_hydrogens geom
_atom_sites_solution_primary direct
_atom_sites_solution_secondary difmap
_audit_creation_method SHELXL-97
_cell_angle_alpha 90.00
_cell_angle_beta 131.554(2)
_cell_angle_gamma 90.00
_cell_formula_units_Z 4
_cell_length_a 39.477(12)
_cell_length_b 21.751(6)
_cell_length_c 26.908(15)
_cell_measurement_reflns_used 75
_cell_measurement_temperature 223(2)
_cell_measurement_theta_max 25.2
_cell_measurement_theta_min 1.54
_cell_volume 17290(12)
_computing_cell_refinement 'SAINT (Bruker, 2005)'
_computing_data_collection 'APEX2 (Bruker, 2005)'
_computing_data_reduction SAINT
_computing_molecular_graphics 'Ortep-3 for Windows (Farrugia, 1997)'
_computing_publication_material 'WinGX (Farrugia, 1999)'
_computing_structure_refinement 'SHELXL97 (Sheldrick, 2008)'
_computing_structure_solution 'SHELXS97 (Sheldrick, 2008)'
_diffrn_ambient_temperature 223(2)
_diffrn_measured_fraction_theta_full 0.993
_diffrn_measured_fraction_theta_max 0.993
_diffrn_measurement_device_type 'Bruker CCD Area Detector'
_diffrn_measurement_method '\f and \w scan'
_diffrn_radiation_monochromator graphite
_diffrn_radiation_source 'fine-focus sealed tube'
_diffrn_radiation_type MoK\a
_diffrn_radiation_wavelength 0.71073
_diffrn_reflns_av_R_equivalents 0.0418
_diffrn_reflns_av_sigmaI/netI 0.0449
_diffrn_reflns_limit_h_max 46
_diffrn_reflns_limit_h_min -46
_diffrn_reflns_limit_k_max 25
_diffrn_reflns_limit_k_min -25
_diffrn_reflns_limit_l_max 32
_diffrn_reflns_limit_l_min -32
_diffrn_reflns_number 57815
_diffrn_reflns_theta_full 25.05
_diffrn_reflns_theta_max 25.05
_diffrn_reflns_theta_min 1.51
_exptl_absorpt_coefficient_mu 0.335
_exptl_absorpt_correction_T_max 0.9640
_exptl_absorpt_correction_T_min 0.9390
_exptl_absorpt_correction_type multi-scan
_exptl_absorpt_process_details sadabs
_exptl_crystal_colour colorless
_exptl_crystal_density_diffrn 1.4610
_exptl_crystal_density_method 'not measured'
_exptl_crystal_description prism
_exptl_crystal_F_000 7808
_exptl_crystal_size_max 0.19
_exptl_crystal_size_mid 0.18
_exptl_crystal_size_min 0.11
_refine_diff_density_max 1.178
_refine_diff_density_min -2.930
_refine_diff_density_rms 0.135
_refine_ls_extinction_method none
_refine_ls_goodness_of_fit_ref 1.377
_refine_ls_hydrogen_treatment constr
_refine_ls_matrix_type full
_refine_ls_number_parameters 1211
_refine_ls_number_reflns 15207
_refine_ls_number_restraints 18
_refine_ls_restrained_S_all 1.379
_refine_ls_R_factor_all 0.1334
_refine_ls_R_factor_gt 0.1089
_refine_ls_shift/su_max 0.006
_refine_ls_shift/su_mean 0.000
_refine_ls_structure_factor_coef Fsqd
_refine_ls_weighting_details 'calc w=1/[\s^2^(Fo^2^)+(0.1740P)^2^+31.9342P] where P=(Fo^2^+2Fc^2^)/3'
_refine_ls_weighting_scheme calc
_refine_ls_wR_factor_gt 0.3201
_refine_ls_wR_factor_ref 0.3432
_reflns_number_gt 10827
_reflns_number_total 15315
_reflns_threshold_expression >2sigma(I)
_cod_data_source_file c2ce06505c.txt
_cod_data_source_block shelxl
_cod_original_sg_symbol_H-M 'C 2/c'
_cod_database_code 7207955

loop_
_symmetry_equiv_pos_as_xyz
'x, y, z'
'-x, y, -z+1/2'
'x+1/2, y+1/2, z'
'-x+1/2, y+1/2, -z+1/2'
'-x, -y, -z'
'x, -y, z-1/2'
'-x+1/2, -y+1/2, -z'
'x+1/2, -y+1/2, z-1/2'

loop_
_atom_site_label
_atom_site_type_symbol
_atom_site_fract_x
_atom_site_fract_y
_atom_site_fract_z
_atom_site_U_iso_or_equiv
_atom_site_adp_type
_atom_site_occupancy
_atom_site_symmetry_multiplicity
_atom_site_calc_flag
_atom_site_refinement_flags
_atom_site_disorder_assembly
_atom_site_disorder_group
O4W O 0.9311(4) 0.4980(5) 0.2474(6) 0.159(4) Uani 1 1 d U . .
O5W O 0.0969(3) 0.8202(3) 0.3553(4) 0.098(2) Uani 1 1 d . . .
C1 C 0.94239(18) 0.2690(2) 0.5005(3) 0.0282(12) Uani 1 1 d . A 1
C2 C 0.99431(18) 0.2576(2) 0.6163(3) 0.0278(11) Uani 1 1 d . A 1
H2 H 1.0035 0.2170 0.6384 0.033 Uiso 1 1 calc R A 1
C3 C 0.94803(17) 0.2781(2) 0.5926(3) 0.0248(11) Uani 1 1 d . A 1
H3 H 0.9353 0.2469 0.6030 0.030 Uiso 1 1 calc R A 1
C4 C 1.00384(19) 0.3474(3) 0.6717(3) 0.0298(12) Uani 1 1 d . A 1
C5 C 0.87095(18) 0.2845(2) 0.4770(3) 0.0269(11) Uani 1 1 d . A 1
H5A H 0.8622 0.2550 0.4943 0.032 Uiso 1 1 calc R A 1
H5B H 0.8588 0.2696 0.4335 0.032 Uiso 1 1 calc R A 1
C6 C 0.92656(19) 0.3605(3) 0.6321(3) 0.0321(12) Uani 1 1 d . A 1
H6A H 0.9125 0.3275 0.6377 0.038 Uiso 1 1 calc R A 1
H6B H 0.9431 0.3870 0.6715 0.038 Uiso 1 1 calc R A 1
C7 C 0.82630(17) 0.3756(2) 0.4105(3) 0.0246(11) Uani 1 1 d . A 1
C8 C 0.84884(19) 0.3700(3) 0.5155(3) 0.0306(12) Uani 1 1 d . A 1
H8 H 0.8360 0.3410 0.5276 0.037 Uiso 1 1 calc R A 1
C9 C 0.81772(19) 0.4275(3) 0.4778(3) 0.0284(12) Uani 1 1 d . A 1
H9 H 0.7895 0.4244 0.4700 0.034 Uiso 1 1 calc R A 1
C10 C 0.88802(19) 0.4575(3) 0.5774(3) 0.0287(12) Uani 1 1 d . A 1
C11 C 0.77545(18) 0.4660(2) 0.3597(2) 0.0267(11) Uani 1 1 d . A 1
H11A H 0.7651 0.4458 0.3191 0.032 Uiso 1 1 calc R A 1
H11B H 0.7492 0.4709 0.3561 0.032 Uiso 1 1 calc R A 1
C12 C 0.83031(19) 0.5394(2) 0.5144(3) 0.0287(12) Uani 1 1 d . A 1
H12A H 0.8494 0.5592 0.5581 0.034 Uiso 1 1 calc R A 1
H12B H 0.7993 0.5381 0.4973 0.034 Uiso 1 1 calc R A 1
C13 C 0.79885(17) 0.5443(2) 0.3219(2) 0.0246(11) Uani 1 1 d . A 1
C14 C 0.79331(18) 0.5765(2) 0.3989(3) 0.0252(11) Uani 1 1 d . A 1
H14 H 0.7639 0.5808 0.3874 0.030 Uiso 1 1 calc R A 1
C15 C 0.80350(17) 0.6323(2) 0.3757(2) 0.0245(11) Uani 1 1 d . A 1
H15 H 0.7792 0.6637 0.3540 0.029 Uiso 1 1 calc R A 1
C16 C 0.86017(18) 0.6230(3) 0.4910(3) 0.0296(12) Uani 1 1 d . A 1
C17 C 0.80494(17) 0.6418(3) 0.2826(3) 0.0276(11) Uani 1 1 d . A 1
H17A H 0.7826 0.6747 0.2650 0.033 Uiso 1 1 calc R A 1
H17B H 0.7945 0.6152 0.2454 0.033 Uiso 1 1 calc R A 1
C18 C 0.8634(2) 0.7147(3) 0.4413(3) 0.0341(13) Uani 1 1 d . A 1
H18A H 0.8839 0.7279 0.4878 0.041 Uiso 1 1 calc R A 1
H18B H 0.8381 0.7438 0.4156 0.041 Uiso 1 1 calc R A 1
C19 C 0.86869(18) 0.6559(3) 0.2866(2) 0.0278(12) Uani 1 1 d . A 1
C20 C 0.86477(18) 0.7252(3) 0.3489(3) 0.0294(12) Uani 1 1 d . A 1
H20 H 0.8409 0.7571 0.3275 0.035 Uiso 1 1 calc R A 1
C21 C 0.90400(18) 0.7445(3) 0.3511(3) 0.0298(12) Uani 1 1 d . A 1
H21 H 0.8987 0.7857 0.3314 0.036 Uiso 1 1 calc R A 1
C22 C 0.9325(2) 0.7322(3) 0.4590(3) 0.0336(13) Uani 1 1 d . A 1
C23 C 0.92607(19) 0.7044(3) 0.2874(3) 0.0370(14) Uani 1 1 d . . 1
H23A H 0.9201 0.7458 0.2687 0.044 Uiso 1 1 calc R . 1
H23B H 0.9133 0.6747 0.2514 0.044 Uiso 1 1 calc R . 1
C24 C 0.98492(19) 0.7779(3) 0.4499(3) 0.0342(13) Uani 1 1 d . . 1
H24A H 0.9767 0.8172 0.4266 0.041 Uiso 1 1 calc R . 1
H24B H 1.0016 0.7869 0.4968 0.041 Uiso 1 1 calc R . 1
C25 C 0.83899(17) 0.8774(2) 0.7542(2) 0.0219(10) Uani 1 1 d . B 1
C26 C 0.91490(17) 0.8747(3) 0.8023(3) 0.0271(11) Uani 1 1 d . B 1
H26 H 0.9398 0.8963 0.8439 0.033 Uiso 1 1 calc R B 1
C27 C 0.90271(17) 0.8138(2) 0.8163(2) 0.0256(11) Uani 1 1 d . B 1
H27 H 0.9207 0.8076 0.8645 0.031 Uiso 1 1 calc R B 1
C28 C 0.93006(17) 0.7937(3) 0.7632(3) 0.0316(13) Uani 1 1 d . . 1
C29 C 0.83211(18) 0.7824(2) 0.7953(3) 0.0247(11) Uani 1 1 d . B 1
H29A H 0.8530 0.7746 0.8433 0.030 Uiso 1 1 calc R B 1
H29B H 0.8061 0.8052 0.7833 0.030 Uiso 1 1 calc R B 1
C30 C 0.91618(18) 0.7035(3) 0.8016(3) 0.0322(12) Uani 1 1 d . B 1
H30A H 0.9327 0.6971 0.8488 0.039 Uiso 1 1 calc R B 1
H30B H 0.9337 0.6842 0.7920 0.039 Uiso 1 1 calc R B 1
C31 C 0.77216(17) 0.7060(2) 0.7214(2) 0.0243(11) Uani 1 1 d . B 1
C32 C 0.84731(17) 0.6724(2) 0.7838(3) 0.0243(11) Uani 1 1 d . B 1
H32 H 0.8676 0.6669 0.8325 0.029 Uiso 1 1 calc R B 1
C33 C 0.81488(16) 0.6176(2) 0.7462(2) 0.0232(11) Uani 1 1 d . B 1
H33 H 0.8203 0.5856 0.7770 0.028 Uiso 1 1 calc R B 1
C34 C 0.86087(18) 0.6254(3) 0.7211(3) 0.0289(12) Uani 1 1 d . B 1
C35 C 0.73037(17) 0.6088(2) 0.6795(3) 0.0259(11) Uani 1 1 d . B 1
H35A H 0.7065 0.6361 0.6686 0.031 Uiso 1 1 calc R B 1
H35B H 0.7373 0.5791 0.7126 0.031 Uiso 1 1 calc R B 1
C36 C 0.81585(17) 0.5312(3) 0.6849(3) 0.0304(12) Uani 1 1 d . B 1
H36A H 0.8231 0.5052 0.7206 0.036 Uiso 1 1 calc R B 1
H36B H 0.8360 0.5193 0.6772 0.036 Uiso 1 1 calc R B 1
C37 C 0.67159(17) 0.5863(2) 0.5596(3) 0.0252(11) Uani 1 1 d . B 1
C38 C 0.73179(17) 0.5167(2) 0.6231(3) 0.0260(11) Uani 1 1 d . B 1
H38 H 0.7394 0.4912 0.6598 0.031 Uiso 1 1 calc R B 1
C39 C 0.69302(17) 0.4882(2) 0.5546(2) 0.0239(11) Uani 1 1 d . B 1
H39 H 0.6812 0.4503 0.5586 0.029 Uiso 1 1 calc R B 1
C40 C 0.75844(18) 0.4928(2) 0.5698(3) 0.0257(11) Uani 1 1 d . B 1
C41 C 0.61260(18) 0.5258(3) 0.4595(3) 0.0312(12) Uani 1 1 d . B 1
H41A H 0.6039 0.4840 0.4607 0.037 Uiso 1 1 calc R B 1
H41B H 0.5927 0.5545 0.4578 0.037 Uiso 1 1 calc R B 1
C42 C 0.6929(2) 0.4405(2) 0.4679(3) 0.0305(12) Uani 1 1 d . B 1
H42A H 0.6763 0.4062 0.4667 0.037 Uiso 1 1 calc R B 1
H42B H 0.7165 0.4231 0.4695 0.037 Uiso 1 1 calc R B 1
C43 C 0.57889(17) 0.5788(3) 0.3547(3) 0.0310(12) Uani 1 1 d . B 1
C44 C 0.61474(18) 0.4846(2) 0.3730(3) 0.0266(11) Uani 1 1 d . B 1
H44 H 0.5998 0.4455 0.3679 0.032 Uiso 1 1 calc R B 1
C45 C 0.59495(18) 0.5114(2) 0.3055(3) 0.0265(11) Uani 1 1 d . B 1
H45 H 0.5730 0.4826 0.2689 0.032 Uiso 1 1 calc R B 1
C46 C 0.67332(18) 0.4941(2) 0.3712(2) 0.0243(11) Uani 1 1 d . B 1
C47 C 0.54566(18) 0.6042(3) 0.2408(3) 0.0347(13) Uani 1 1 d . . 1
H47A H 0.5253 0.6294 0.2413 0.042 Uiso 1 1 calc R . 1
H47B H 0.5269 0.5772 0.2018 0.042 Uiso 1 1 calc R . 1
C48 C 0.86890(19) 0.9727(2) 0.7446(3) 0.0271(11) Uani 1 1 d . . 1
H48A H 0.8952 0.9957 0.7822 0.033 Uiso 1 1 calc R . 1
H48B H 0.8419 0.9903 0.7340 0.033 Uiso 1 1 calc R . 1
C49 C 0.82348(19) 0.7524(3) 0.5164(3) 0.0334(13) Uani 1 1 d . A 1
C50 C 0.8255(2) 0.7080(3) 0.5561(3) 0.0358(13) Uani 1 1 d . A 1
H50 H 0.8520 0.7029 0.6008 0.043 Uiso 1 1 calc R A 1
C51 C 0.7847(2) 0.7601(3) 0.4503(3) 0.0357(13) Uani 1 1 d . A 1
H51 H 0.7836 0.7902 0.4242 0.043 Uiso 1 1 calc R A 1
C52 C 0.7883(2) 0.6724(3) 0.5289(3) 0.0355(13) Uani 1 1 d . A 1
H52 H 0.7894 0.6427 0.5553 0.043 Uiso 1 1 calc R A 1
C53 C 0.7477(2) 0.7230(3) 0.4233(3) 0.0342(13) Uani 1 1 d . A 1
H53 H 0.7217 0.7270 0.3781 0.041 Uiso 1 1 calc R A 1
C54 C 0.7486(2) 0.6795(3) 0.4625(3) 0.0351(13) Uani 1 1 d . A 1
C55 C 0.7080(2) 0.6433(3) 0.4345(3) 0.0390(14) Uani 1 1 d . A 1
C56 C 0.9594(3) 0.5342(7) 0.5471(6) 0.094(3) Uani 1 1 d . C 1
C57 C 0.9700(4) 0.5741(6) 0.5257(5) 0.092(3) Uani 1 1 d . C 1
H57 H 0.9858 0.6093 0.5516 0.111 Uiso 1 1 calc R C 1
C58 C 0.9368(3) 0.4859(7) 0.5126(5) 0.103(4) Uani 1 1 d . C 1
H58 H 0.9285 0.4586 0.5300 0.123 Uiso 1 1 calc R C 1
C59 C 0.9592(4) 0.5679(5) 0.4650(6) 0.096(4) Uani 1 1 d . C 1
H59 H 0.9669 0.5986 0.4494 0.115 Uiso 1 1 calc R C 1
C60 C 0.9238(3) 0.4711(5) 0.4519(5) 0.088(3) Uani 1 1 d . C 1
H60 H 0.9078 0.4347 0.4293 0.106 Uiso 1 1 calc R C 1
C61 C 0.9354(4) 0.5119(5) 0.4262(6) 0.087(3) Uani 1 1 d U C 1
C62 C 0.9287(4) 0.4996(6) 0.3689(5) 0.089(3) Uani 1 1 d . C 1
C63 C 0.1727(3) 0.8170(4) 0.3374(5) 0.076(2) Uani 1 1 d . D 1
C64 C 0.1867(4) 0.7730(6) 0.3846(7) 0.105(4) Uani 1 1 d . D 1
H64 H 0.1741 0.7705 0.4043 0.127 Uiso 1 1 calc R D 1
C65 C 0.1915(3) 0.8232(4) 0.3083(5) 0.074(2) Uani 1 1 d . D 1
H65 H 0.1813 0.8544 0.2768 0.089 Uiso 1 1 calc R D 1
C66 C 0.2217(5) 0.7310(7) 0.4026(7) 0.115(4) Uani 1 1 d . D 1
H66 H 0.2313 0.6998 0.4337 0.138 Uiso 1 1 calc R D 1
C67 C 0.2265(3) 0.7820(4) 0.3267(5) 0.078(3) Uani 1 1 d . D 1
H67 H 0.2395 0.7850 0.3076 0.094 Uiso 1 1 calc R D 1
C68 C 0.2410(3) 0.7355(4) 0.3756(4) 0.065(2) Uani 1 1 d U D 1
C69 C 0.2766(4) 0.6909(5) 0.3965(5) 0.084(3) Uani 1 1 d . D 1
Cl1 Cl 0.0000 0.22180(13) 0.7500 0.0656(8) Uani 1 2 d S E 1
Cs1 Cs 0.95639(5) 0.72407(9) 0.64668(7) 0.0993(5) Uani 0.50 1 d P . 1
O6W O 0.9877(7) 0.623(2) 0.5970(9) 0.26(2) Uani 0.50 1 d P C 1
O7W O 0.9655(9) 0.6204(12) 0.748(2) 0.218(16) Uani 0.50 1 d P . 1
O1W O 0.9413(5) 0.6303(8) 0.6862(7) 0.089(4) Uani 0.50 1 d P F 2
O2W O 0.9916(5) 0.6527(7) 0.6644(10) 0.146(9) Uani 0.50 1 d P G 2
O3W O 1.0000 0.7016(3) 0.7500 0.0369(13) Uani 1 2 d S H 2
N1 N 0.98604(15) 0.2554(2) 0.5552(2) 0.0300(10) Uani 1 1 d . . .
N2 N 0.91980(14) 0.2865(2) 0.5214(2) 0.0250(9) Uani 1 1 d . . .
N3 N 1.02464(15) 0.3051(2) 0.6613(2) 0.0289(10) Uani 1 1 d . . .
N4 N 0.95840(15) 0.3337(2) 0.6282(2) 0.0270(10) Uani 1 1 d . . .
N5 N 0.85060(15) 0.3435(2) 0.4685(2) 0.0282(10) Uani 1 1 d . . .
N6 N 0.80882(15) 0.4267(2) 0.4167(2) 0.0277(10) Uani 1 1 d . . .
N7 N 0.89143(15) 0.3964(2) 0.5741(2) 0.0289(10) Uani 1 1 d . . .
N8 N 0.84599(15) 0.4771(2) 0.5222(2) 0.0300(10) Uani 1 1 d . . .
N9 N 0.79318(14) 0.52564(19) 0.3647(2) 0.0238(9) Uani 1 1 d . . .
N10 N 0.80704(15) 0.6063(2) 0.3298(2) 0.0267(10) Uani 1 1 d . . .
N11 N 0.83080(15) 0.5764(2) 0.4702(2) 0.0275(10) Uani 1 1 d . . .
N12 N 0.84630(15) 0.6555(2) 0.4366(2) 0.0292(10) Uani 1 1 d . . .
N13 N 0.84824(15) 0.6692(2) 0.3107(2) 0.0278(10) Uani 1 1 d . . .
N14 N 0.90335(15) 0.6974(2) 0.3134(2) 0.0326(11) Uani 1 1 d . . .
N15 N 0.88729(16) 0.7172(2) 0.4176(2) 0.0305(10) Uani 1 1 d . . .
N16 N 0.94327(15) 0.7441(2) 0.4220(2) 0.0345(11) Uani 1 1 d . . .
N17 N 0.87326(14) 0.90927(19) 0.7641(2) 0.0230(9) Uani 1 1 d . . .
N18 N 0.85475(14) 0.81999(19) 0.7806(2) 0.0246(9) Uani 1 1 d . . .
N19 N 0.92810(14) 0.8560(2) 0.7657(2) 0.0292(10) Uani 1 1 d . . .
N20 N 0.91328(15) 0.7681(2) 0.7893(2) 0.0300(10) Uani 1 1 d . . .
N21 N 0.81662(14) 0.72465(19) 0.7609(2) 0.0245(9) Uani 1 1 d . . .
N22 N 0.77031(14) 0.64467(19) 0.7079(2) 0.0242(9) Uani 1 1 d . . .
N23 N 0.87220(15) 0.6731(2) 0.7623(2) 0.0291(10) Uani 1 1 d . . .
N24 N 0.82437(14) 0.5952(2) 0.7060(2) 0.0262(9) Uani 1 1 d . . .
N25 N 0.71374(14) 0.5758(2) 0.6198(2) 0.0256(9) Uani 1 1 d . . .
N26 N 0.65899(15) 0.5367(2) 0.5202(2) 0.0275(10) Uani 1 1 d . . .
N27 N 0.76871(15) 0.5197(2) 0.6240(2) 0.0287(10) Uani 1 1 d . . .
N28 N 0.71427(15) 0.4755(2) 0.5278(2) 0.0286(10) Uani 1 1 d . . .
N29 N 0.60565(15) 0.5330(2) 0.3999(2) 0.0304(10) Uani 1 1 d . . .
N30 N 0.57299(15) 0.5669(2) 0.2997(2) 0.0319(11) Uani 1 1 d . . .
N31 N 0.66191(15) 0.4757(2) 0.4072(2) 0.0274(10) Uani 1 1 d . . .
N32 N 0.63462(15) 0.5195(2) 0.3123(2) 0.0274(10) Uani 1 1 d . . .
O1 O 0.92547(13) 0.26585(19) 0.44279(18) 0.0342(9) Uani 1 1 d . . .
O2 O 0.82012(13) 0.36106(17) 0.36119(18) 0.0304(8) Uani 1 1 d . . .
O3 O 0.79594(13) 0.51163(17) 0.28234(18) 0.0315(9) Uani 1 1 d . . .
O4 O 0.85747(13) 0.6158(2) 0.24668(19) 0.0364(9) Uani 1 1 d . . .
O5 O 1.02232(14) 0.38885(19) 0.71221(19) 0.0376(10) Uani 1 1 d . . .
O6 O 0.91825(14) 0.49070(19) 0.62362(19) 0.0368(9) Uani 1 1 d . . .
O7 O 0.89342(13) 0.63554(19) 0.54868(19) 0.0372(9) Uani 1 1 d . . .
O8 O 0.95884(14) 0.7348(2) 0.5201(2) 0.0403(10) Uani 1 1 d . . .
O9 O 0.80160(12) 0.89817(16) 0.72764(18) 0.0278(8) Uani 1 1 d . . .
O10 O 0.74047(12) 0.73798(17) 0.70241(19) 0.0293(8) Uani 1 1 d . . .
O11 O 0.64858(12) 0.63246(17) 0.54402(18) 0.0305(8) Uani 1 1 d . . .
O12 O 0.56246(12) 0.62143(19) 0.3612(2) 0.0362(9) Uani 1 1 d . . .
O13 O 0.94467(14) 0.7656(2) 0.7418(2) 0.0408(10) Uani 1 1 d . . .
O14 O 0.87947(14) 0.6119(2) 0.7001(2) 0.0417(10) Uani 1 1 d . . .
O15 O 0.78498(13) 0.48295(18) 0.56130(18) 0.0323(9) Uani 1 1 d . . .
O16 O 0.70949(13) 0.48853(19) 0.38678(19) 0.0356(9) Uani 1 1 d . . .
O17 O 0.86135(14) 0.7870(2) 0.5464(2) 0.0415(10) Uani 1 1 d . . .
H17 H 0.8590 0.8292 0.5371 0.050 Uiso 1 1 calc R A 1
O18 O 0.70682(17) 0.6062(2) 0.4685(3) 0.0527(12) Uani 1 1 d . . .
O19 O 0.67270(17) 0.6538(2) 0.3726(2) 0.0566(13) Uani 1 1 d . . .
H19 H 0.6514 0.6317 0.3611 0.085 Uiso 1 1 calc R A 1
O20 O 0.9760(3) 0.5450(4) 0.6155(4) 0.098(2) Uani 1 1 d . . .
H20A H 0.9663 0.5174 0.6246 0.147 Uiso 1 1 calc R C 1
O21 O 0.9444(3) 0.5414(4) 0.3524(4) 0.110(3) Uani 1 1 d . . .
H21A H 0.9394 0.5298 0.3186 0.164 Uiso 1 1 calc R C 1
O22 O 0.9081(2) 0.4548(4) 0.3381(4) 0.108(3) Uani 1 1 d . . .
O23 O 0.1393(2) 0.8573(3) 0.3177(4) 0.092(2) Uani 1 1 d . . .
H23 H 0.1299 0.8490 0.3367 0.138 Uiso 1 1 calc R D 1
O24 O 0.2892(2) 0.6928(3) 0.3632(3) 0.0725(16) Uani 1 1 d . . .
H24 H 0.3096 0.6672 0.3784 0.109 Uiso 1 1 calc R D 1
O25 O 0.2952(4) 0.6619(5) 0.4439(7) 0.164(5) Uani 1 1 d . . .

loop_
_atom_site_aniso_label
_atom_site_aniso_U_11
_atom_site_aniso_U_22
_atom_site_aniso_U_33
_atom_site_aniso_U_23
_atom_site_aniso_U_13
_atom_site_aniso_U_12
O4W 0.147(7) 0.107(6) 0.150(7) 0.030(5) 0.068(6) -0.003(5)
O5W 0.105(5) 0.081(5) 0.119(6) -0.006(4) 0.079(5) -0.006(4)
C1 0.029(3) 0.023(3) 0.031(3) -0.004(2) 0.019(3) -0.003(2)
C2 0.028(3) 0.030(3) 0.026(3) 0.001(2) 0.018(3) 0.000(2)
C3 0.023(3) 0.026(3) 0.022(3) 0.002(2) 0.013(2) 0.001(2)
C4 0.036(3) 0.037(3) 0.022(3) 0.005(2) 0.021(3) 0.001(2)
C5 0.026(3) 0.028(3) 0.024(3) -0.003(2) 0.016(2) -0.002(2)
C6 0.034(3) 0.040(3) 0.023(3) 0.005(2) 0.020(3) 0.008(2)
C7 0.021(3) 0.029(3) 0.026(3) -0.001(2) 0.017(2) -0.002(2)
C8 0.033(3) 0.039(3) 0.027(3) 0.001(2) 0.023(3) 0.000(2)
C9 0.030(3) 0.038(3) 0.022(3) 0.006(2) 0.020(3) 0.008(2)
C10 0.034(3) 0.037(3) 0.023(3) 0.005(2) 0.022(3) 0.009(2)
C11 0.024(3) 0.036(3) 0.016(3) 0.003(2) 0.011(2) 0.004(2)
C12 0.034(3) 0.033(3) 0.022(3) 0.003(2) 0.019(3) 0.009(2)
C13 0.019(2) 0.031(3) 0.018(3) 0.003(2) 0.010(2) 0.007(2)
C14 0.027(3) 0.033(3) 0.022(3) 0.003(2) 0.019(2) 0.006(2)
C15 0.023(3) 0.029(3) 0.022(3) 0.001(2) 0.015(2) 0.006(2)
C16 0.027(3) 0.038(3) 0.026(3) 0.001(2) 0.018(3) 0.009(2)
C17 0.021(3) 0.035(3) 0.022(3) 0.005(2) 0.013(2) 0.005(2)
C18 0.038(3) 0.041(3) 0.034(3) -0.005(2) 0.028(3) 0.001(3)
C19 0.023(3) 0.041(3) 0.016(3) 0.004(2) 0.012(2) 0.005(2)
C20 0.026(3) 0.034(3) 0.030(3) -0.002(2) 0.018(3) -0.001(2)
C21 0.026(3) 0.034(3) 0.030(3) -0.001(2) 0.019(3) 0.001(2)
C22 0.036(3) 0.032(3) 0.036(3) -0.007(2) 0.025(3) 0.001(2)
C23 0.026(3) 0.063(4) 0.023(3) -0.010(3) 0.016(3) -0.007(3)
C24 0.026(3) 0.039(3) 0.035(3) -0.017(3) 0.020(3) -0.008(2)
C25 0.022(3) 0.026(3) 0.014(2) -0.0011(19) 0.010(2) -0.002(2)
C26 0.021(3) 0.036(3) 0.020(3) 0.001(2) 0.012(2) -0.005(2)
C27 0.019(2) 0.037(3) 0.016(3) 0.005(2) 0.010(2) 0.003(2)
C28 0.016(3) 0.046(3) 0.026(3) 0.010(2) 0.011(2) 0.005(2)
C29 0.030(3) 0.026(3) 0.027(3) 0.002(2) 0.023(3) 0.001(2)
C30 0.023(3) 0.036(3) 0.036(3) 0.004(2) 0.019(3) 0.004(2)
C31 0.027(3) 0.032(3) 0.020(3) 0.002(2) 0.018(2) 0.000(2)
C32 0.024(3) 0.026(3) 0.023(3) 0.005(2) 0.015(2) 0.002(2)
C33 0.020(2) 0.028(3) 0.021(3) 0.001(2) 0.014(2) 0.003(2)
C34 0.026(3) 0.035(3) 0.027(3) 0.007(2) 0.018(3) 0.006(2)
C35 0.026(3) 0.032(3) 0.023(3) -0.004(2) 0.018(2) 0.000(2)
C36 0.020(3) 0.035(3) 0.028(3) -0.003(2) 0.012(2) 0.004(2)
C37 0.020(3) 0.036(3) 0.021(3) 0.006(2) 0.015(2) 0.001(2)
C38 0.026(3) 0.030(3) 0.020(3) 0.002(2) 0.014(2) 0.003(2)
C39 0.026(3) 0.028(3) 0.020(3) 0.002(2) 0.016(2) 0.000(2)
C40 0.031(3) 0.023(3) 0.022(3) 0.005(2) 0.017(3) 0.005(2)
C41 0.020(3) 0.054(4) 0.020(3) -0.001(2) 0.013(2) 0.001(2)
C42 0.039(3) 0.027(3) 0.025(3) 0.002(2) 0.021(3) 0.005(2)
C43 0.016(3) 0.041(3) 0.029(3) -0.002(2) 0.012(2) -0.007(2)
C44 0.026(3) 0.028(3) 0.024(3) -0.002(2) 0.016(2) -0.006(2)
C45 0.023(3) 0.035(3) 0.020(3) -0.003(2) 0.014(2) -0.009(2)
C46 0.029(3) 0.021(3) 0.021(3) -0.002(2) 0.016(2) -0.004(2)
C47 0.017(3) 0.049(3) 0.036(3) 0.014(3) 0.016(3) 0.001(2)
C48 0.034(3) 0.031(3) 0.022(3) -0.005(2) 0.020(3) -0.004(2)
C49 0.032(3) 0.035(3) 0.038(3) 0.002(2) 0.025(3) 0.005(2)
C50 0.030(3) 0.043(3) 0.033(3) 0.004(3) 0.020(3) 0.007(3)
C51 0.040(3) 0.039(3) 0.040(3) 0.005(3) 0.031(3) 0.003(3)
C52 0.045(4) 0.035(3) 0.039(3) 0.007(3) 0.034(3) 0.009(3)
C53 0.040(3) 0.036(3) 0.033(3) -0.003(2) 0.027(3) 0.002(3)
C54 0.044(3) 0.031(3) 0.044(4) -0.004(2) 0.035(3) 0.002(3)
C55 0.054(4) 0.029(3) 0.041(4) -0.010(3) 0.034(4) -0.007(3)
C56 0.061(6) 0.146(11) 0.075(7) -0.026(8) 0.045(6) 0.000(7)
C57 0.088(8) 0.119(9) 0.056(6) 0.012(6) 0.042(6) 0.043(7)
C58 0.071(6) 0.175(12) 0.084(7) -0.059(8) 0.061(6) -0.052(7)
C59 0.085(7) 0.080(7) 0.124(10) 0.056(7) 0.070(7) 0.034(6)
C60 0.073(6) 0.123(9) 0.089(7) -0.053(6) 0.063(6) -0.042(6)
C61 0.086(3) 0.091(3) 0.088(3) -0.0021(19) 0.059(2) 0.0057(19)
C62 0.079(7) 0.126(10) 0.063(6) 0.006(6) 0.047(6) 0.013(7)
C63 0.068(6) 0.074(6) 0.082(6) -0.011(5) 0.048(5) -0.005(5)
C64 0.120(10) 0.116(9) 0.123(10) 0.042(8) 0.098(9) 0.028(8)
C65 0.074(6) 0.065(5) 0.086(7) 0.011(5) 0.055(6) 0.006(5)
C66 0.144(12) 0.126(10) 0.122(10) 0.024(8) 0.108(10) 0.022(9)
C67 0.065(6) 0.067(6) 0.067(6) -0.008(4) 0.029(5) -0.006(4)
C68 0.067(3) 0.066(3) 0.066(3) 0.0012(18) 0.045(2) 0.0006(18)
C69 0.092(7) 0.110(8) 0.058(6) 0.025(5) 0.053(6) -0.010(6)
Cl1 0.088(2) 0.0577(16) 0.0421(14) 0.000 0.0396(15) 0.000
Cs1 0.0684(8) 0.1455(14) 0.0728(9) -0.0191(8) 0.0420(7) -0.0216(8)
O6W 0.096(14) 0.59(7) 0.074(12) 0.10(2) 0.054(12) 0.15(3)
O7W 0.13(2) 0.129(18) 0.36(5) 0.07(3) 0.15(3) 0.062(16)
O1W 0.084(10) 0.107(11) 0.061(8) -0.026(8) 0.041(8) 0.016(8)
O2W 0.076(10) 0.080(10) 0.152(16) -0.075(11) 0.021(11) -0.030(8)
O3W 0.025(3) 0.049(3) 0.036(3) 0.000 0.020(3) 0.000
N1 0.025(2) 0.041(3) 0.022(2) -0.0101(19) 0.016(2) -0.003(2)
N2 0.023(2) 0.031(2) 0.020(2) -0.0011(17) 0.013(2) 0.0012(18)
N3 0.023(2) 0.039(3) 0.026(2) -0.0065(19) 0.017(2) -0.0058(19)
N4 0.027(2) 0.033(2) 0.017(2) -0.0010(18) 0.013(2) 0.0029(19)
N5 0.032(2) 0.030(2) 0.021(2) -0.0001(18) 0.017(2) 0.0077(19)
N6 0.034(3) 0.032(2) 0.018(2) 0.0016(18) 0.018(2) 0.0049(19)
N7 0.030(2) 0.033(2) 0.018(2) 0.0019(18) 0.014(2) 0.0086(19)
N8 0.031(2) 0.036(3) 0.020(2) 0.0038(19) 0.015(2) 0.010(2)
N9 0.029(2) 0.024(2) 0.023(2) 0.0003(17) 0.019(2) 0.0055(18)
N10 0.032(2) 0.032(2) 0.023(2) 0.0004(18) 0.021(2) 0.0030(19)
N11 0.031(2) 0.034(2) 0.016(2) 0.0019(18) 0.015(2) 0.005(2)
N12 0.033(3) 0.034(2) 0.025(2) -0.0009(19) 0.021(2) 0.002(2)
N13 0.025(2) 0.037(3) 0.021(2) -0.0033(19) 0.015(2) 0.0002(19)
N14 0.026(2) 0.050(3) 0.025(2) -0.012(2) 0.019(2) -0.008(2)
N15 0.031(3) 0.038(3) 0.026(2) -0.0082(19) 0.020(2) -0.005(2)
N16 0.024(2) 0.050(3) 0.025(3) -0.014(2) 0.014(2) -0.006(2)
N17 0.021(2) 0.026(2) 0.020(2) 0.0003(17) 0.0127(19) -0.0035(17)
N18 0.021(2) 0.030(2) 0.026(2) 0.0029(18) 0.017(2) -0.0001(18)
N19 0.017(2) 0.043(3) 0.026(2) 0.006(2) 0.014(2) -0.0007(19)
N20 0.022(2) 0.035(3) 0.037(3) 0.003(2) 0.021(2) 0.0007(19)
N21 0.023(2) 0.026(2) 0.026(2) 0.0023(17) 0.017(2) 0.0018(17)
N22 0.025(2) 0.027(2) 0.023(2) -0.0002(17) 0.016(2) 0.0009(18)
N23 0.026(2) 0.033(2) 0.036(3) 0.002(2) 0.023(2) 0.0033(19)
N24 0.024(2) 0.033(2) 0.024(2) -0.0015(18) 0.016(2) 0.0026(18)
N25 0.020(2) 0.032(2) 0.021(2) 0.0017(18) 0.012(2) 0.0029(18)
N26 0.026(2) 0.032(2) 0.021(2) 0.0023(18) 0.014(2) 0.0043(19)
N27 0.022(2) 0.041(3) 0.020(2) -0.0009(19) 0.013(2) 0.0050(19)
N28 0.033(3) 0.032(2) 0.026(2) 0.0016(19) 0.022(2) 0.0014(19)
N29 0.028(2) 0.040(3) 0.018(2) 0.0004(19) 0.013(2) 0.003(2)
N30 0.027(2) 0.044(3) 0.026(3) 0.010(2) 0.019(2) 0.006(2)
N31 0.027(2) 0.032(2) 0.022(2) 0.0023(18) 0.016(2) 0.0018(19)
N32 0.027(2) 0.035(2) 0.021(2) 0.0021(18) 0.017(2) -0.0047(19)
O1 0.034(2) 0.047(2) 0.018(2) -0.0070(16) 0.0159(18) -0.0033(18)
O2 0.034(2) 0.036(2) 0.024(2) -0.0010(16) 0.0198(18) 0.0014(16)
O3 0.042(2) 0.033(2) 0.026(2) -0.0044(16) 0.0255(19) -0.0003(17)
O4 0.032(2) 0.052(3) 0.027(2) -0.0137(19) 0.0201(19) -0.0066(18)
O5 0.046(2) 0.043(2) 0.026(2) -0.0140(18) 0.025(2) -0.0119(19)
O6 0.036(2) 0.041(2) 0.027(2) -0.0033(18) 0.018(2) 0.0041(19)
O7 0.032(2) 0.044(2) 0.023(2) -0.0059(17) 0.0123(19) 0.0015(18)
O8 0.039(2) 0.047(2) 0.026(2) -0.0083(18) 0.018(2) -0.0033(19)
O9 0.025(2) 0.031(2) 0.028(2) 0.0018(15) 0.0178(18) 0.0005(16)
O10 0.0253(19) 0.030(2) 0.032(2) 0.0012(16) 0.0189(18) 0.0039(16)
O11 0.0251(19) 0.037(2) 0.025(2) 0.0051(16) 0.0145(17) 0.0047(17)
O12 0.023(2) 0.044(2) 0.038(2) 0.0006(18) 0.0183(19) 0.0028(17)
O13 0.039(2) 0.052(3) 0.049(3) 0.013(2) 0.036(2) 0.017(2)
O14 0.039(2) 0.056(3) 0.044(3) -0.004(2) 0.033(2) -0.001(2)
O15 0.029(2) 0.046(2) 0.027(2) 0.0000(17) 0.0210(18) 0.0033(17)
O16 0.031(2) 0.052(3) 0.031(2) 0.0089(18) 0.0235(19) 0.0086(18)
O17 0.032(2) 0.045(2) 0.046(3) 0.005(2) 0.025(2) -0.0039(18)
O18 0.061(3) 0.040(3) 0.063(3) 0.000(2) 0.043(3) -0.014(2)
O19 0.051(3) 0.067(3) 0.041(3) -0.010(2) 0.025(3) -0.019(2)
O20 0.109(6) 0.118(6) 0.117(6) 0.002(5) 0.096(5) 0.007(5)
O21 0.140(7) 0.109(6) 0.090(5) 0.031(5) 0.081(6) 0.028(5)
O22 0.059(4) 0.117(6) 0.091(5) -0.028(5) 0.026(4) -0.028(4)
O23 0.089(5) 0.076(4) 0.125(6) -0.005(4) 0.076(5) 0.005(4)
O24 0.074(4) 0.081(4) 0.060(4) -0.005(3) 0.044(3) -0.003(3)
O25 0.224(12) 0.150(9) 0.225(12) 0.106(9) 0.193(11) 0.096(9)

loop_
_atom_type_symbol
_atom_type_description
_atom_type_scat_dispersion_real
_atom_type_scat_dispersion_imag
_atom_type_scat_source
C C 0.0033 0.0016 'International Tables Vol C Tables 4.2.6.8 and 6.1.1.4'
H H 0.0000 0.0000 'International Tables Vol C Tables 4.2.6.8 and 6.1.1.4'
N N 0.0061 0.0033 'International Tables Vol C Tables 4.2.6.8 and 6.1.1.4'
O O 0.0106 0.0060 'International Tables Vol C Tables 4.2.6.8 and 6.1.1.4'
Cl Cl 0.1484 0.1585 'International Tables Vol C Tables 4.2.6.8 and 6.1.1.4'
Cs Cs -0.3680 2.1192 'International Tables Vol C Tables 4.2.6.8 and 6.1.1.4'

loop_
_geom_angle_atom_site_label_1
_geom_angle_atom_site_label_2
_geom_angle_atom_site_label_3
_geom_angle
_geom_angle_site_symmetry_1
_geom_angle_site_symmetry_3
O1 C1 N1 126.6(5) . .
O1 C1 N2 125.2(5) . .
N1 C1 N2 108.3(5) . .
N3 C2 N1 114.6(4) . .
N3 C2 C3 103.7(4) . .
N1 C2 C3 103.1(4) . .
N3 C2 H2 111.6 . .
N1 C2 H2 111.6 . .
C3 C2 H2 111.6 . .
N4 C3 N2 114.0(4) . .
N4 C3 C2 103.5(4) . .
N2 C3 C2 104.0(4) . .
N4 C3 H3 111.6 . .
N2 C3 H3 111.6 . .
C2 C3 H3 111.6 . .
O5 C4 N4 126.3(5) . .
O5 C4 N3 126.3(5) . .
N4 C4 N3 107.3(5) . .
N2 C5 N5 113.6(4) . .
N2 C5 H5A 108.9 . .
N5 C5 H5A 108.9 . .
N2 C5 H5B 108.9 . .
N5 C5 H5B 108.9 . .
H5A C5 H5B 107.7 . .
N7 C6 N4 113.2(4) . .
N7 C6 H6A 108.9 . .
N4 C6 H6A 108.9 . .
N7 C6 H6B 108.9 . .
N4 C6 H6B 108.9 . .
H6A C6 H6B 107.8 . .
O2 C7 N5 126.4(5) . .
O2 C7 N6 125.8(5) . .
N5 C7 N6 107.7(4) . .
N5 C8 N7 114.6(4) . .
N5 C8 C9 103.0(4) . .
N7 C8 C9 103.5(4) . .
N5 C8 H8 111.7 . .
N7 C8 H8 111.7 . .
C9 C8 H8 111.7 . .
N6 C9 N8 115.2(4) . .
N6 C9 C8 102.9(4) . .
N8 C9 C8 102.6(4) . .
N6 C9 H9 111.8 . .
N8 C9 H9 111.8 . .
C8 C9 H9 111.8 . .
O6 C10 N7 125.0(5) . .
O6 C10 N8 125.2(5) . .
N7 C10 N8 109.8(5) . .
N9 C11 N6 112.7(4) . .
N9 C11 H11A 109.1 . .
N6 C11 H11A 109.1 . .
N9 C11 H11B 109.1 . .
N6 C11 H11B 109.1 . .
H11A C11 H11B 107.8 . .
N8 C12 N11 113.7(4) . .
N8 C12 H12A 108.8 . .
N11 C12 H12A 108.8 . .
N8 C12 H12B 108.8 . .
N11 C12 H12B 108.8 . .
H12A C12 H12B 107.7 . .
O3 C13 N10 125.9(5) . .
O3 C13 N9 125.8(5) . .
N10 C13 N9 108.3(4) . .
N9 C14 N11 114.4(4) . .
N9 C14 C15 103.9(4) . .
N11 C14 C15 103.0(4) . .
N9 C14 H14 111.7 . .
N11 C14 H14 111.7 . .
C15 C14 H14 111.7 . .
N10 C15 N12 113.5(4) . .
N10 C15 C14 103.7(4) . .
N12 C15 C14 103.7(4) . .
N10 C15 H15 111.8 . .
N12 C15 H15 111.8 . .
C14 C15 H15 111.8 . .
O7 C16 N11 126.7(5) . .
O7 C16 N12 124.8(5) . .
N11 C16 N12 108.5(5) . .
N10 C17 N13 113.5(4) . .
N10 C17 H17A 108.9 . .
N13 C17 H17A 108.9 . .
N10 C17 H17B 108.9 . .
N13 C17 H17B 108.9 . .
H17A C17 H17B 107.7 . .
N12 C18 N15 113.8(4) . .
N12 C18 H18A 108.8 . .
N15 C18 H18A 108.8 . .
N12 C18 H18B 108.8 . .
N15 C18 H18B 108.8 . .
H18A C18 H18B 107.7 . .
O4 C19 N13 126.1(5) . .
O4 C19 N14 125.8(5) . .
N13 C19 N14 108.0(5) . .
N15 C20 N13 114.6(5) . .
N15 C20 C21 103.4(4) . .
N13 C20 C21 102.9(4) . .
N15 C20 H20 111.8 . .
N13 C20 H20 111.8 . .
C21 C20 H20 111.8 . .
N14 C21 N16 115.3(5) . .
N14 C21 C20 103.2(4) . .
N16 C21 C20 102.4(4) . .
N14 C21 H21 111.7 . .
N16 C21 H21 111.7 . .
C20 C21 H21 111.7 . .
O8 C22 N16 125.5(5) . .
O8 C22 N15 125.7(5) . .
N16 C22 N15 108.8(5) . .
N14 C23 N3 112.7(5) . 5_766
N14 C23 H23A 109.1 . .
N3 C23 H23A 109.1 5_766 .
N14 C23 H23B 109.1 . .
N3 C23 H23B 109.1 5_766 .
H23A C23 H23B 107.8 . .
N1 C24 N16 112.9(4) 5_766 .
N1 C24 H24A 109.0 5_766 .
N16 C24 H24A 109.0 . .
N1 C24 H24B 109.0 5_766 .
N16 C24 H24B 109.0 . .
H24A C24 H24B 107.8 . .
O9 C25 N18 126.8(5) . .
O9 C25 N17 125.2(5) . .
N18 C25 N17 108.0(4) . .
N17 C26 N19 114.6(4) . .
N17 C26 C27 103.3(4) . .
N19 C26 C27 103.7(4) . .
N17 C26 H26 111.6 . .
N19 C26 H26 111.6 . .
C27 C26 H26 111.6 . .
N20 C27 N18 114.5(4) . .
N20 C27 C26 103.1(4) . .
N18 C27 C26 103.8(4) . .
N20 C27 H27 111.6 . .
N18 C27 H27 111.6 . .
C26 C27 H27 111.6 . .
O13 C28 N19 125.7(5) . .
O13 C28 N20 125.8(5) . .
N19 C28 N20 108.5(5) . .
O13 C28 Cs1 50.2(3) . 2_756
N19 C28 Cs1 117.1(3) . 2_756
N20 C28 Cs1 106.6(3) . 2_756
N21 C29 N18 113.1(4) . .
N21 C29 H29A 109.0 . .
N18 C29 H29A 109.0 . .
N21 C29 H29B 109.0 . .
N18 C29 H29B 109.0 . .
H29A C29 H29B 107.8 . .
N20 C30 N23 113.7(4) . .
N20 C30 H30A 108.8 . .
N23 C30 H30A 108.8 . .
N20 C30 H30B 108.8 . .
N23 C30 H30B 108.8 . .
H30A C30 H30B 107.7 . .
O10 C31 N22 126.1(5) . .
O10 C31 N21 126.0(5) . .
N22 C31 N21 107.9(4) . .
N23 C32 N21 114.6(4) . .
N23 C32 C33 103.8(4) . .
N21 C32 C33 103.2(4) . .
N23 C32 H32 111.5 . .
N21 C32 H32 111.5 . .
C33 C32 H32 111.5 . .
N24 C33 N22 113.5(4) . .
N24 C33 C32 103.7(4) . .
N22 C33 C32 104.0(4) . .
N24 C33 H33 111.7 . .
N22 C33 H33 111.7 . .
C32 C33 H33 111.7 . .
O14 C34 N23 126.0(5) . .
O14 C34 N24 125.5(5) . .
N23 C34 N24 108.5(4) . .
N22 C35 N25 112.5(4) . .
N22 C35 H35A 109.1 . .
N25 C35 H35A 109.1 . .
N22 C35 H35B 109.1 . .
N25 C35 H35B 109.1 . .
H35A C35 H35B 107.8 . .
N24 C36 N27 113.0(4) . .
N24 C36 H36A 109.0 . .
N27 C36 H36A 109.0 . .
N24 C36 H36B 109.0 . .
N27 C36 H36B 109.0 . .
H36A C36 H36B 107.8 . .
O11 C37 N26 125.5(5) . .
O11 C37 N25 125.8(5) . .
N26 C37 N25 108.7(4) . .
N27 C38 N25 114.3(4) . .
N27 C38 C39 103.2(4) . .
N25 C38 C39 103.0(4) . .
N27 C38 H38 111.9 . .
N25 C38 H38 111.9 . .
C39 C38 H38 111.9 . .
N28 C39 N26 114.7(4) . .
N28 C39 C38 103.2(4) . .
N26 C39 C38 103.5(4) . .
N28 C39 H39 111.6 . .
N26 C39 H39 111.6 . .
C38 C39 H39 111.6 . .
O15 C40 N28 125.4(5) . .
O15 C40 N27 126.1(5) . .
N28 C40 N27 108.4(4) . .
N29 C41 N26 113.5(4) . .
N29 C41 H41A 108.9 . .
N26 C41 H41A 108.9 . .
N29 C41 H41B 108.9 . .
N26 C41 H41B 108.9 . .
H41A C41 H41B 107.7 . .
N28 C42 N31 114.2(4) . .
N28 C42 H42A 108.7 . .
N31 C42 H42A 108.7 . .
N28 C42 H42B 108.7 . .
N31 C42 H42B 108.7 . .
H42A C42 H42B 107.6 . .
O12 C43 N30 125.6(5) . .
O12 C43 N29 126.9(5) . .
N30 C43 N29 107.5(5) . .
N31 C44 N29 114.8(4) . .
N31 C44 C45 103.5(4) . .
N29 C44 C45 102.4(4) . .
N31 C44 H44 111.8 . .
N29 C44 H44 111.8 . .
C45 C44 H44 111.8 . .
N30 C45 N32 115.7(4) . .
N30 C45 C44 104.1(4) . .
N32 C45 C44 103.6(4) . .
N30 C45 H45 111.0 . .
N32 C45 H45 111.0 . .
C44 C45 H45 111.0 . .
O16 C46 N31 126.7(5) . .
O16 C46 N32 126.2(5) . .
N31 C46 N32 107.1(4) . .
N30 C47 N19 113.4(4) . 7_666
N30 C47 H47A 108.9 . .
N19 C47 H47A 108.9 7_666 .
N30 C47 H47B 108.9 . .
N19 C47 H47B 108.9 7_666 .
H47A C47 H47B 107.7 . .
N17 C48 N32 113.5(4) . 7_666
N17 C48 H48A 108.9 . .
N32 C48 H48A 108.9 7_666 .
N17 C48 H48B 108.9 . .
N32 C48 H48B 108.9 7_666 .
H48A C48 H48B 107.7 . .
O17 C49 C51 122.6(5) . .
O17 C49 C50 116.3(5) . .
C51 C49 C50 121.0(6) . .
C52 C50 C49 119.0(6) . .
C52 C50 H50 120.5 . .
C49 C50 H50 120.5 . .
C53 C51 C49 119.3(5) . .
C53 C51 H51 120.3 . .
C49 C51 H51 120.3 . .
C50 C52 C54 121.0(5) . .
C50 C52 H52 119.5 . .
C54 C52 H52 119.5 . .
C51 C53 C54 120.6(6) . .
C51 C53 H53 119.7 . .
C54 C53 H53 119.7 . .
C52 C54 C53 119.0(6) . .
C52 C54 C55 120.7(5) . .
C53 C54 C55 120.2(6) . .
O18 C55 O19 121.8(6) . .
O18 C55 C54 122.1(6) . .
O19 C55 C54 116.1(5) . .
C57 C56 C58 121.0(12) . .
C57 C56 O20 116.3(11) . .
C58 C56 O20 122.7(13) . .
C56 C57 C59 122.2(13) . .
C56 C57 O6W 86.5(14) . .
C59 C57 O6W 150.2(17) . .
C56 C57 H57 118.9 . .
C59 C57 H57 118.9 . .
O6W C57 H57 33.4 . .
C56 C58 C60 125.2(12) . .
C56 C58 H58 117.4 . .
C60 C58 H58 117.4 . .
C57 C59 C61 117.9(10) . .
C57 C59 H59 121.1 . .
C61 C59 H59 121.1 . .
C61 C60 C58 117.1(10) . .
C61 C60 H60 121.5 . .
C58 C60 H60 121.5 . .
C60 C61 C62 123.1(11) . .
C60 C61 C59 116.5(10) . .
C62 C61 C59 120.2(11) . .
O22 C62 O21 125.7(10) . .
O22 C62 C61 117.8(12) . .
O21 C62 C61 116.5(12) . .
O23 C63 C64 119.8(9) . .
O23 C63 C65 117.1(9) . .
C64 C63 C65 123.0(9) . .
C63 C64 C66 117.3(10) . .
C63 C64 H64 121.3 . .
C66 C64 H64 121.3 . .
C63 C65 C67 119.6(9) . .
C63 C65 H65 120.2 . .
C67 C65 H65 120.2 . .
C68 C66 C64 121.5(11) . .
C68 C66 H66 119.2 . .
C64 C66 H66 119.2 . .
C65 C67 C68 117.6(9) . .
C65 C67 H67 121.2 . .
C68 C67 H67 121.2 . .
C66 C68 C67 120.9(10) . .
C66 C68 C69 118.5(9) . .
C67 C68 C69 120.6(8) . .
O25 C69 O24 122.4(11) . .
O25 C69 C68 121.9(10) . .
O24 C69 C68 115.1(8) . .
O7 Cs1 O13 117.06(13) . .
O7 Cs1 O13 149.40(13) . 2_756
O13 Cs1 O13 83.97(13) . 2_756
O7 Cs1 O17 71.77(12) . .
O13 Cs1 O17 80.23(12) . .
O13 Cs1 O17 136.90(13) 2_756 .
O7 Cs1 O6W 59.7(6) . .
O13 Cs1 O6W 150.9(5) . .
O13 Cs1 O6W 90.9(5) 2_756 .
O17 Cs1 O6W 120.8(3) . .
O7 Cs1 O7W 94.3(5) . 2_756
O13 Cs1 O7W 93.5(7) . 2_756
O13 Cs1 O7W 60.6(4) 2_756 2_756
O17 Cs1 O7W 159.5(4) . 2_756
O6W Cs1 O7W 59.5(8) . 2_756
O7 Cs1 O7W 81.8(7) . .
O13 Cs1 O7W 60.5(6) . .
O13 Cs1 O7W 91.3(6) 2_756 .
O17 Cs1 O7W 114.4(4) . .
O6W Cs1 O7W 91.1(8) . .
O7W Cs1 O7W 47.0(9) 2_756 .
O7 Cs1 O12 125.85(12) . 7_666
O13 Cs1 O12 67.04(11) . 7_666
O13 Cs1 O12 81.70(11) 2_756 7_666
O17 Cs1 O12 55.21(11) . 7_666
O6W Cs1 O12 140.6(7) . 7_666
O7W Cs1 O12 139.7(5) 2_756 7_666
O7W Cs1 O12 127.5(6) . 7_666
O7 Cs1 O8 73.36(12) . .
O13 Cs1 O8 158.02(13) . .
O13 Cs1 O8 95.35(11) 2_756 .
O17 Cs1 O8 85.54(12) . .
O6W Cs1 O8 50.9(6) . .
O7W Cs1 O8 105.3(7) 2_756 .
O7W Cs1 O8 141.4(6) . .
O12 Cs1 O8 91.09(11) 7_666 .
O7 Cs1 C28 144.20(13) . 2_756
O13 Cs1 C28 96.97(13) . 2_756
O13 Cs1 C28 17.61(12) 2_756 2_756
O17 Cs1 C28 128.37(13) . 2_756
O6W Cs1 C28 85.3(6) . 2_756
O7W Cs1 C28 71.6(4) 2_756 2_756
O7W Cs1 C28 108.0(5) . 2_756
O12 Cs1 C28 76.05(11) 7_666 2_756
O8 Cs1 C28 78.86(12) . 2_756
O7 Cs1 Cs1 132.46(9) . 2_756
O13 Cs1 Cs1 47.63(9) . 2_756
O13 Cs1 Cs1 46.38(8) 2_756 2_756
O17 Cs1 Cs1 127.39(10) . 2_756
O6W Cs1 Cs1 110.5(3) . 2_756
O7W Cs1 Cs1 52.2(7) 2_756 2_756
O7W Cs1 Cs1 50.9(7) . 2_756
O12 Cs1 Cs1 92.07(7) 7_666 2_756
O8 Cs1 Cs1 140.46(9) . 2_756
C28 Cs1 Cs1 63.81(9) 2_756 2_756
C57 O6W Cs1 145.9(8) . .
Cs1 O7W Cs1 76.9(6) 2_756 .
C1 N1 C24 121.5(4) . 5_766
C1 N1 C2 113.0(4) . .
C24 N1 C2 122.1(5) 5_766 .
C1 N2 C5 121.3(4) . .
C1 N2 C3 111.3(4) . .
C5 N2 C3 121.4(4) . .
C4 N3 C2 112.2(4) . .
C4 N3 C23 119.8(5) . 5_766
C2 N3 C23 122.4(5) . 5_766
C4 N4 C3 112.8(4) . .
C4 N4 C6 123.6(4) . .
C3 N4 C6 120.9(4) . .
C7 N5 C8 113.3(4) . .
C7 N5 C5 122.0(4) . .
C8 N5 C5 124.2(4) . .
C7 N6 C9 112.8(4) . .
C7 N6 C11 121.4(4) . .
C9 N6 C11 124.0(4) . .
C10 N7 C6 121.8(5) . .
C10 N7 C8 111.5(4) . .
C6 N7 C8 123.1(5) . .
C10 N8 C9 112.4(4) . .
C10 N8 C12 123.0(5) . .
C9 N8 C12 124.1(4) . .
C13 N9 C14 112.1(4) . .
C13 N9 C11 121.9(4) . .
C14 N9 C11 123.4(4) . .
C13 N10 C17 121.4(4) . .
C13 N10 C15 111.9(4) . .
C17 N10 C15 124.1(4) . .
C16 N11 C12 123.5(4) . .
C16 N11 C14 113.1(4) . .
C12 N11 C14 121.9(4) . .
C16 N12 C18 122.8(5) . .
C16 N12 C15 111.5(4) . .
C18 N12 C15 122.8(5) . .
C19 N13 C20 112.8(4) . .
C19 N13 C17 121.8(4) . .
C20 N13 C17 122.3(4) . .
C19 N14 C21 112.6(4) . .
C19 N14 C23 121.9(4) . .
C21 N14 C23 122.3(5) . .
C22 N15 C20 112.1(4) . .
C22 N15 C18 121.8(5) . .
C20 N15 C18 123.0(5) . .
C22 N16 C21 112.9(5) . .
C22 N16 C24 120.9(5) . .
C21 N16 C24 121.5(5) . .
C25 N17 C26 112.6(4) . .
C25 N17 C48 122.9(4) . .
C26 N17 C48 124.1(4) . .
C25 N18 C29 120.5(4) . .
C25 N18 C27 112.0(4) . .
C29 N18 C27 122.4(4) . .
C28 N19 C26 111.8(4) . .
C28 N19 C47 121.5(5) . 7_666
C26 N19 C47 121.5(5) . 7_666
C28 N20 C30 121.9(5) . .
C28 N20 C27 112.3(5) . .
C30 N20 C27 124.3(4) . .
C31 N21 C29 122.3(4) . .
C31 N21 C32 111.7(4) . .
C29 N21 C32 121.9(4) . .
C31 N22 C35 120.9(4) . .
C31 N22 C33 112.4(4) . .
C35 N22 C33 122.8(4) . .
C34 N23 C32 112.2(4) . .
C34 N23 C30 121.7(4) . .
C32 N23 C30 121.1(4) . .
C34 N24 C33 111.1(4) . .
C34 N24 C36 119.7(4) . .
C33 N24 C36 120.5(4) . .
C37 N25 C38 112.6(4) . .
C37 N25 C35 121.8(4) . .
C38 N25 C35 121.7(4) . .
C37 N26 C41 123.0(4) . .
C37 N26 C39 112.0(4) . .
C41 N26 C39 122.6(4) . .
C40 N27 C38 112.5(4) . .
C40 N27 C36 121.5(4) . .
C38 N27 C36 123.0(4) . .
C40 N28 C42 123.4(4) . .
C40 N28 C39 112.4(4) . .
C42 N28 C39 123.6(4) . .
C43 N29 C41 122.0(5) . .
C43 N29 C44 112.6(4) . .
C41 N29 C44 123.2(5) . .
C43 N30 C45 112.8(4) . .
C43 N30 C47 123.5(5) . .
C45 N30 C47 123.6(5) . .
C46 N31 C44 113.6(4) . .
C46 N31 C42 121.5(4) . .
C44 N31 C42 123.9(4) . .
C46 N32 C48 120.8(4) . 7_666
C46 N32 C45 111.8(4) . .
C48 N32 C45 122.4(4) 7_666 .
C16 O7 Cs1 149.9(4) . .
C22 O8 Cs1 139.2(4) . .
C43 O12 Cs1 149.4(4) . 7_666
C28 O13 Cs1 159.7(4) . .
C28 O13 Cs1 112.2(4) . 2_756
Cs1 O13 Cs1 85.99(11) . 2_756
C49 O17 Cs1 119.1(3) . .
C49 O17 H17 120.4 . .
Cs1 O17 H17 120.4 . .
C55 O19 H19 109.5 . .
C56 O20 H20A 109.5 . .
C62 O21 H21A 109.5 . .
C63 O23 H23 109.5 . .
C69 O24 H24 109.5 . .

loop_
_geom_bond_atom_site_label_1
_geom_bond_atom_site_label_2
_geom_bond_distance
_geom_bond_site_symmetry_2
C1 O1 1.218(7) .
C1 N1 1.363(7) .
C1 N2 1.388(7) .
C2 N3 1.429(7) .
C2 N1 1.451(7) .
C2 C3 1.548(7) .
C2 H2 0.9900 .
C3 N4 1.423(7) .
C3 N2 1.454(7) .
C3 H3 0.9900 .
C4 O5 1.215(7) .
C4 N4 1.375(7) .
C4 N3 1.380(7) .
C5 N2 1.446(7) .
C5 N5 1.449(7) .
C5 H5A 0.9800 .
C5 H5B 0.9800 .
C6 N7 1.448(7) .
C6 N4 1.452(7) .
C6 H6A 0.9800 .
C6 H6B 0.9800 .
C7 O2 1.221(6) .
C7 N5 1.362(7) .
C7 N6 1.375(7) .
C8 N5 1.434(7) .
C8 N7 1.458(7) .
C8 C9 1.565(8) .
C8 H8 0.9900 .
C9 N6 1.435(7) .
C9 N8 1.438(7) .
C9 H9 0.9900 .
C10 O6 1.234(7) .
C10 N7 1.344(7) .
C10 N8 1.369(7) .
C11 N9 1.438(7) .
C11 N6 1.462(7) .
C11 H11A 0.9800 .
C11 H11B 0.9800 .
C12 N8 1.446(7) .
C12 N11 1.448(7) .
C12 H12A 0.9800 .
C12 H12B 0.9800 .
C13 O3 1.220(6) .
C13 N10 1.369(7) .
C13 N9 1.374(7) .
C14 N9 1.436(6) .
C14 N11 1.450(7) .
C14 C15 1.537(7) .
C14 H14 0.9900 .
C15 N10 1.447(6) .
C15 N12 1.456(7) .
C15 H15 0.9900 .
C16 O7 1.226(7) .
C16 N11 1.349(7) .
C16 N12 1.373(7) .
C17 N10 1.442(7) .
C17 N13 1.460(7) .
C17 H17A 0.9800 .
C17 H17B 0.9800 .
C18 N12 1.420(7) .
C18 N15 1.449(7) .
C18 H18A 0.9800 .
C18 H18B 0.9800 .
C19 O4 1.217(7) .
C19 N13 1.360(7) .
C19 N14 1.377(7) .
C20 N15 1.435(7) .
C20 N13 1.442(7) .
C20 C21 1.567(7) .
C20 H20 0.9900 .
C21 N14 1.430(7) .
C21 N16 1.456(7) .
C21 H21 0.9900 .
C22 O8 1.233(7) .
C22 N16 1.341(8) .
C22 N15 1.378(8) .
C23 N14 1.465(7) .
C23 N3 1.473(7) 5_766
C23 H23A 0.9800 .
C23 H23B 0.9800 .
C24 N1 1.438(7) 5_766
C24 N16 1.474(7) .
C24 H24A 0.9800 .
C24 H24B 0.9800 .
C25 O9 1.222(6) .
C25 N18 1.366(7) .
C25 N17 1.380(6) .
C26 N17 1.443(7) .
C26 N19 1.446(7) .
C26 C27 1.540(7) .
C26 H26 0.9900 .
C27 N20 1.445(7) .
C27 N18 1.453(6) .
C27 H27 0.9900 .
C28 O13 1.216(7) .
C28 N19 1.361(8) .
C28 N20 1.364(7) .
C28 Cs1 3.721(5) 2_756
C29 N21 1.435(7) .
C29 N18 1.448(6) .
C29 H29A 0.9800 .
C29 H29B 0.9800 .
C30 N20 1.431(7) .
C30 N23 1.461(7) .
C30 H30A 0.9800 .
C30 H30B 0.9800 .
C31 O10 1.209(6) .
C31 N22 1.372(7) .
C31 N21 1.378(7) .
C32 N23 1.434(6) .
C32 N21 1.466(6) .
C32 C33 1.538(7) .
C32 H32 0.9900 .
C33 N24 1.444(6) .
C33 N22 1.449(6) .
C33 H33 0.9900 .
C34 O14 1.223(6) .
C34 N23 1.359(7) .
C34 N24 1.378(7) .
C35 N22 1.443(7) .
C35 N25 1.460(7) .
C35 H35A 0.9800 .
C35 H35B 0.9800 .
C36 N24 1.458(7) .
C36 N27 1.471(7) .
C36 H36A 0.9800 .
C36 H36B 0.9800 .
C37 O11 1.227(6) .
C37 N26 1.354(7) .
C37 N25 1.367(7) .
C38 N27 1.442(7) .
C38 N25 1.444(7) .
C38 C39 1.543(7) .
C38 H38 0.9900 .
C39 N28 1.448(6) .
C39 N26 1.457(7) .
C39 H39 0.9900 .
C40 O15 1.230(6) .
C40 N28 1.358(7) .
C40 N27 1.361(7) .
C41 N29 1.445(7) .
C41 N26 1.452(7) .
C41 H41A 0.9800 .
C41 H41B 0.9800 .
C42 N28 1.445(7) .
C42 N31 1.448(7) .
C42 H42A 0.9800 .
C42 H42B 0.9800 .
C43 O12 1.208(7) .
C43 N30 1.363(7) .
C43 N29 1.373(7) .
C44 N31 1.442(7) .
C44 N29 1.451(7) .
C44 C45 1.539(7) .
C44 H44 0.9900 .
C45 N30 1.432(7) .
C45 N32 1.461(7) .
C45 H45 0.9900 .
C46 O16 1.198(6) .
C46 N31 1.371(7) .
C46 N32 1.393(7) .
C47 N30 1.437(7) .
C47 N19 1.447(7) 7_666
C47 H47A 0.9800 .
C47 H47B 0.9800 .
C48 N17 1.446(7) .
C48 N32 1.453(6) 7_666
C48 H48A 0.9800 .
C48 H48B 0.9800 .
C49 O17 1.361(7) .
C49 C51 1.387(9) .
C49 C50 1.403(8) .
C50 C52 1.367(9) .
C50 H50 0.9400 .
C51 C53 1.378(9) .
C51 H51 0.9400 .
C52 C54 1.400(9) .
C52 H52 0.9400 .
C53 C54 1.400(8) .
C53 H53 0.9400 .
C54 C55 1.469(9) .
C55 O18 1.242(7) .
C55 O19 1.300(8) .
C56 C57 1.257(17) .
C56 C58 1.288(16) .
C56 O20 1.507(14) .
C57 C59 1.395(15) .
C57 O6W 1.88(3) .
C57 H57 0.9400 .
C58 C60 1.387(13) .
C58 H58 0.9400 .
C59 C61 1.469(16) .
C59 H59 0.9400 .
C60 C61 1.376(15) .
C60 H60 0.9400 .
C61 C62 1.405(15) .
C62 O22 1.186(14) .
C62 O21 1.332(14) .
C63 O23 1.364(11) .
C63 C64 1.381(14) .
C63 C65 1.398(13) .
C64 C66 1.443(17) .
C64 H64 0.9400 .
C65 C67 1.431(13) .
C65 H65 0.9400 .
C66 C68 1.363(14) .
C66 H66 0.9400 .
C67 C68 1.443(13) .
C67 H67 0.9400 .
C68 C69 1.479(14) .
C69 O25 1.150(12) .
C69 O24 1.280(10) .
Cs1 O7 2.854(4) .
Cs1 O13 3.025(4) .
Cs1 O13 3.087(4) 2_756
Cs1 O17 3.131(5) .
Cs1 O6W 3.21(3) .
Cs1 O7W 3.32(4) 2_756
Cs1 O7W 3.38(4) .
Cs1 O12 3.418(5) 7_666
Cs1 O8 3.478(5) .
Cs1 C28 3.721(5) 2_756
Cs1 Cs1 4.168(4) 2_756
O7W Cs1 3.32(4) 2_756
N1 C24 1.438(7) 5_766
N3 C23 1.473(7) 5_766
N19 C47 1.447(7) 7_666
N32 C48 1.453(6) 7_666
O12 Cs1 3.418(5) 7_666
O13 Cs1 3.087(4) 2_756
O17 H17 0.9400 .
O19 H19 0.8300 .
O20 H20A 0.8300 .
O21 H21A 0.8300 .
O23 H23 0.8300 .
O24 H24 0.8300 .

loop_
_geom_torsion_atom_site_label_1
_geom_torsion_atom_site_label_2
_geom_torsion_atom_site_label_3
_geom_torsion_atom_site_label_4
_geom_torsion
_geom_torsion_site_symmetry_1
_geom_torsion_site_symmetry_4
N3 C2 C3 N4 -1.0(5) . .
N1 C2 C3 N4 -120.8(4) . .
N3 C2 C3 N2 118.4(4) . .
N1 C2 C3 N2 -1.4(5) . .
N5 C8 C9 N6 -3.2(5) . .
N7 C8 C9 N6 116.4(4) . .
N5 C8 C9 N8 -123.2(4) . .
N7 C8 C9 N8 -3.5(5) . .
N9 C14 C15 N10 1.1(5) . .
N11 C14 C15 N10 120.7(4) . .
N9 C14 C15 N12 -117.7(4) . .
N11 C14 C15 N12 1.9(5) . .
N15 C20 C21 N14 120.3(5) . .
N13 C20 C21 N14 0.8(5) . .
N15 C20 C21 N16 0.2(5) . .
N13 C20 C21 N16 -119.3(4) . .
N17 C26 C27 N20 123.2(4) . .
N19 C26 C27 N20 3.4(5) . .
N17 C26 C27 N18 3.5(5) . .
N19 C26 C27 N18 -116.4(4) . .
N23 C32 C33 N24 -1.9(5) . .
N21 C32 C33 N24 118.0(4) . .
N23 C32 C33 N22 -120.8(4) . .
N21 C32 C33 N22 -0.9(5) . .
N27 C38 C39 N28 3.5(5) . .
N25 C38 C39 N28 122.7(4) . .
N27 C38 C39 N26 -116.3(4) . .
N25 C38 C39 N26 2.9(5) . .
N31 C44 C45 N30 -126.2(4) . .
N29 C44 C45 N30 -6.5(5) . .
N31 C44 C45 N32 -4.9(5) . .
N29 C44 C45 N32 114.8(4) . .
O17 C49 C50 C52 179.2(5) . .
C51 C49 C50 C52 -0.6(8) . .
O17 C49 C51 C53 179.6(5) . .
C50 C49 C51 C53 -0.6(8) . .
C49 C50 C52 C54 0.2(8) . .
C49 C51 C53 C54 2.2(8) . .
C50 C52 C54 C53 1.3(8) . .
C50 C52 C54 C55 -176.8(5) . .
C51 C53 C54 C52 -2.6(8) . .
C51 C53 C54 C55 175.6(5) . .
C52 C54 C55 O18 1.4(9) . .
C53 C54 C55 O18 -176.8(6) . .
C52 C54 C55 O19 179.2(5) . .
C53 C54 C55 O19 1.0(8) . .
C58 C56 C57 C59 -1.7(19) . .
O20 C56 C57 C59 176.1(9) . .
C58 C56 C57 O6W 169.7(12) . .
O20 C56 C57 O6W -12.5(11) . .
C57 C56 C58 C60 3(2) . .
O20 C56 C58 C60 -174.5(11) . .
C56 C57 C59 C61 -1.3(16) . .
O6W C57 C59 C61 -163.9(18) . .
C56 C58 C60 C61 -1.2(19) . .
C58 C60 C61 C62 173.1(11) . .
C58 C60 C61 C59 -1.7(16) . .
C57 C59 C61 C60 2.9(15) . .
C57 C59 C61 C62 -172.1(10) . .
C60 C61 C62 O22 7.6(17) . .
C59 C61 C62 O22 -177.8(10) . .
C60 C61 C62 O21 -175.4(10) . .
C59 C61 C62 O21 -0.8(15) . .
O23 C63 C64 C66 179.1(11) . .
C65 C63 C64 C66 -1.7(19) . .
O23 C63 C65 C67 -179.6(8) . .
C64 C63 C65 C67 1.1(16) . .
C63 C64 C66 C68 2(2) . .
C63 C65 C67 C68 -0.6(13) . .
C64 C66 C68 C67 -1.4(19) . .
C64 C66 C68 C69 -180.0(12) . .
C65 C67 C68 C66 0.7(15) . .
C65 C67 C68 C69 179.3(9) . .
C66 C68 C69 O25 -17.4(18) . .
C67 C68 C69 O25 164.0(13) . .
C66 C68 C69 O24 171.5(10) . .
C67 C68 C69 O24 -7.1(14) . .
C56 C57 O6W Cs1 -89(3) . .
C59 C57 O6W Cs1 76(4) . .
O7 Cs1 O6W C57 31(3) . .
O13 Cs1 O6W C57 123(2) . .
O13 Cs1 O6W C57 -158(3) 2_756 .
O17 Cs1 O6W C57 -9(4) . .
O7W Cs1 O6W C57 147(4) 2_756 .
O7W Cs1 O6W C57 111(3) . .
O12 Cs1 O6W C57 -80(4) 7_666 .
O8 Cs1 O6W C57 -62(3) . .
C28 Cs1 O6W C57 -141(3) 2_756 .
Cs1 Cs1 O6W C57 159(3) 2_756 .
O7 Cs1 O7W Cs1 174.9(4) . 2_756
O13 Cs1 O7W Cs1 -57.5(5) . 2_756
O13 Cs1 O7W Cs1 24.9(4) 2_756 2_756
O17 Cs1 O7W Cs1 -119.4(3) . 2_756
O6W Cs1 O7W Cs1 115.8(6) . 2_756
O7W Cs1 O7W Cs1 71.2(11) 2_756 2_756
O12 Cs1 O7W Cs1 -55.6(5) 7_666 2_756
O8 Cs1 O7W Cs1 125.1(7) . 2_756
C28 Cs1 O7W Cs1 30.4(5) 2_756 2_756
O1 C1 N1 C24 -14.4(9) . 5_766
N2 C1 N1 C24 164.8(5) . 5_766
O1 C1 N1 C2 -173.9(5) . .
N2 C1 N1 C2 5.4(6) . .
N3 C2 N1 C1 -114.3(5) . .
C3 C2 N1 C1 -2.3(6) . .
N3 C2 N1 C24 86.4(6) . 5_766
C3 C2 N1 C24 -161.6(5) . 5_766
O1 C1 N2 C5 19.6(8) . .
N1 C1 N2 C5 -159.6(5) . .
O1 C1 N2 C3 172.9(5) . .
N1 C1 N2 C3 -6.3(6) . .
N5 C5 N2 C1 -121.5(5) . .
N5 C5 N2 C3 87.9(6) . .
N4 C3 N2 C1 116.7(5) . .
C2 C3 N2 C1 4.7(5) . .
N4 C3 N2 C5 -90.0(6) . .
C2 C3 N2 C5 158.0(4) . .
O5 C4 N3 C2 172.2(5) . .
N4 C4 N3 C2 -7.2(6) . .
O5 C4 N3 C23 17.9(8) . 5_766
N4 C4 N3 C23 -161.5(5) . 5_766
N1 C2 N3 C4 116.7(5) . .
C3 C2 N3 C4 5.1(6) . .
N1 C2 N3 C23 -89.8(6) . 5_766
C3 C2 N3 C23 158.6(4) . 5_766
O5 C4 N4 C3 -172.9(5) . .
N3 C4 N4 C3 6.5(6) . .
O5 C4 N4 C6 -11.2(8) . .
N3 C4 N4 C6 168.2(5) . .
N2 C3 N4 C4 -115.6(5) . .
C2 C3 N4 C4 -3.3(5) . .
N2 C3 N4 C6 82.2(6) . .
C2 C3 N4 C6 -165.5(4) . .
N7 C6 N4 C4 118.0(5) . .
N7 C6 N4 C3 -81.8(6) . .
O2 C7 N5 C8 -175.5(5) . .
N6 C7 N5 C8 2.9(6) . .
O2 C7 N5 C5 -3.0(8) . .
N6 C7 N5 C5 175.4(4) . .
N7 C8 N5 C7 -111.3(5) . .
C9 C8 N5 C7 0.3(6) . .
N7 C8 N5 C5 76.4(6) . .
C9 C8 N5 C5 -172.0(5) . .
N2 C5 N5 C7 109.5(5) . .
N2 C5 N5 C8 -78.8(6) . .
O2 C7 N6 C9 173.1(5) . .
N5 C7 N6 C9 -5.3(6) . .
O2 C7 N6 C11 7.8(8) . .
N5 C7 N6 C11 -170.6(4) . .
N8 C9 N6 C7 116.1(5) . .
C8 C9 N6 C7 5.3(6) . .
N8 C9 N6 C11 -79.0(6) . .
C8 C9 N6 C11 170.2(5) . .
N9 C11 N6 C7 -111.4(5) . .
N9 C11 N6 C9 84.9(6) . .
O6 C10 N7 C6 16.7(8) . .
N8 C10 N7 C6 -163.1(5) . .
O6 C10 N7 C8 176.0(5) . .
N8 C10 N7 C8 -3.7(6) . .
N4 C6 N7 C10 -114.5(5) . .
N4 C6 N7 C8 88.6(6) . .
N5 C8 N7 C10 115.9(5) . .
C9 C8 N7 C10 4.5(5) . .
N5 C8 N7 C6 -85.1(6) . .
C9 C8 N7 C6 163.6(4) . .
O6 C10 N8 C9 -178.6(5) . .
N7 C10 N8 C9 1.1(6) . .
O6 C10 N8 C12 -6.4(8) . .
N7 C10 N8 C12 173.4(4) . .
N6 C9 N8 C10 -109.4(5) . .
C8 C9 N8 C10 1.6(5) . .
N6 C9 N8 C12 78.5(6) . .
C8 C9 N8 C12 -170.5(4) . .
N11 C12 N8 C10 103.6(6) . .
N11 C12 N8 C9 -85.1(6) . .
O3 C13 N9 C14 -172.9(5) . .
N10 C13 N9 C14 5.4(6) . .
O3 C13 N9 C11 -10.7(8) . .
N10 C13 N9 C11 167.6(4) . .
N11 C14 N9 C13 -115.5(5) . .
C15 C14 N9 C13 -4.0(5) . .
N11 C14 N9 C11 82.6(6) . .
C15 C14 N9 C11 -165.8(4) . .
N6 C11 N9 C13 113.6(5) . .
N6 C11 N9 C14 -86.2(6) . .
O3 C13 N10 C17 11.6(8) . .
N9 C13 N10 C17 -166.7(4) . .
O3 C13 N10 C15 173.7(5) . .
N9 C13 N10 C15 -4.6(6) . .
N13 C17 N10 C13 -116.4(5) . .
N13 C17 N10 C15 83.7(6) . .
N12 C15 N10 C13 113.9(5) . .
C14 C15 N10 C13 2.1(5) . .
N12 C15 N10 C17 -84.6(6) . .
C14 C15 N10 C17 163.6(4) . .
O7 C16 N11 C12 10.2(8) . .
N12 C16 N11 C12 -168.8(4) . .
O7 C16 N11 C14 176.2(5) . .
N12 C16 N11 C14 -2.8(6) . .
N8 C12 N11 C16 -109.4(6) . .
N8 C12 N11 C14 85.8(6) . .
N9 C14 N11 C16 112.5(5) . .
C15 C14 N11 C16 0.4(5) . .
N9 C14 N11 C12 -81.3(6) . .
C15 C14 N11 C12 166.7(4) . .
O7 C16 N12 C18 -13.4(8) . .
N11 C16 N12 C18 165.5(5) . .
O7 C16 N12 C15 -174.9(5) . .
N11 C16 N12 C15 4.1(6) . .
N15 C18 N12 C16 117.6(5) . .
N15 C18 N12 C15 -83.1(6) . .
N10 C15 N12 C16 -115.5(5) . .
C14 C15 N12 C16 -3.7(5) . .
N10 C15 N12 C18 83.1(6) . .
C14 C15 N12 C18 -165.1(4) . .
O4 C19 N13 C20 -170.6(5) . .
N14 C19 N13 C20 7.2(6) . .
O4 C19 N13 C17 -9.9(8) . .
N14 C19 N13 C17 167.9(5) . .
N15 C20 N13 C19 -116.3(5) . .
C21 C20 N13 C19 -4.9(6) . .
N15 C20 N13 C17 83.1(6) . .
C21 C20 N13 C17 -165.5(4) . .
N10 C17 N13 C19 120.1(5) . .
N10 C17 N13 C20 -81.0(6) . .
O4 C19 N14 C21 171.3(5) . .
N13 C19 N14 C21 -6.6(6) . .
O4 C19 N14 C23 10.9(9) . .
N13 C19 N14 C23 -166.9(5) . .
N16 C21 N14 C19 114.2(5) . .
C20 C21 N14 C19 3.4(6) . .
N16 C21 N14 C23 -85.6(7) . .
C20 C21 N14 C23 163.6(5) . .
N3 C23 N14 C19 -123.4(6) 5_766 .
N3 C23 N14 C21 78.1(7) 5_766 .
O8 C22 N15 C20 173.1(5) . .
N16 C22 N15 C20 -6.2(6) . .
O8 C22 N15 C18 12.6(9) . .
N16 C22 N15 C18 -166.7(5) . .
N13 C20 N15 C22 114.6(5) . .
C21 C20 N15 C22 3.5(6) . .
N13 C20 N15 C18 -85.2(6) . .
C21 C20 N15 C18 163.7(5) . .
N12 C18 N15 C22 -117.4(6) . .
N12 C18 N15 C20 84.3(7) . .
O8 C22 N16 C21 -172.9(5) . .
N15 C22 N16 C21 6.4(6) . .
O8 C22 N16 C24 -17.0(9) . .
N15 C22 N16 C24 162.4(5) . .
N14 C21 N16 C22 -115.3(5) . .
C20 C21 N16 C22 -4.0(6) . .
N14 C21 N16 C24 88.9(6) . .
C20 C21 N16 C24 -159.8(5) . .
N1 C24 N16 C22 123.7(6) 5_766 .
N1 C24 N16 C21 -82.5(7) 5_766 .
O9 C25 N17 C26 174.4(5) . .
N18 C25 N17 C26 -4.2(5) . .
O9 C25 N17 C48 1.1(7) . .
N18 C25 N17 C48 -177.5(4) . .
N19 C26 N17 C25 112.3(5) . .
C27 C26 N17 C25 0.2(5) . .
N19 C26 N17 C48 -74.5(6) . .
C27 C26 N17 C48 173.5(4) . .
N32 C48 N17 C25 -108.4(5) 7_666 .
N32 C48 N17 C26 79.1(6) 7_666 .
O9 C25 N18 C29 -16.7(8) . .
N17 C25 N18 C29 161.9(4) . .
O9 C25 N18 C27 -171.9(5) . .
N17 C25 N18 C27 6.7(5) . .
N21 C29 N18 C25 121.5(5) . .
N21 C29 N18 C27 -85.9(6) . .
N20 C27 N18 C25 -118.0(5) . .
C26 C27 N18 C25 -6.3(5) . .
N20 C27 N18 C29 87.3(6) . .
C26 C27 N18 C29 -161.0(4) . .
O13 C28 N19 C26 -171.9(5) . .
N20 C28 N19 C26 7.6(6) . .
Cs1 C28 N19 C26 -113.1(4) 2_756 .
O13 C28 N19 C47 -16.9(8) . 7_666
N20 C28 N19 C47 162.5(5) . 7_666
Cs1 C28 N19 C47 41.9(6) 2_756 7_666
N17 C26 N19 C28 -118.6(5) . .
C27 C26 N19 C28 -6.8(5) . .
N17 C26 N19 C47 86.5(6) . 7_666
C27 C26 N19 C47 -161.7(4) . 7_666
O13 C28 N20 C30 7.7(9) . .
N19 C28 N20 C30 -171.8(5) . .
Cs1 C28 N20 C30 -44.8(6) 2_756 .
O13 C28 N20 C27 174.4(5) . .
N19 C28 N20 C27 -5.1(6) . .
Cs1 C28 N20 C27 121.9(4) 2_756 .
N23 C30 N20 C28 -116.7(5) . .
N23 C30 N20 C27 78.3(7) . .
N18 C27 N20 C28 112.9(5) . .
C26 C27 N20 C28 0.8(6) . .
N18 C27 N20 C30 -80.8(6) . .
C26 C27 N20 C30 167.1(5) . .
O10 C31 N21 C29 12.6(8) . .
N22 C31 N21 C29 -166.8(4) . .
O10 C31 N21 C32 170.2(5) . .
N22 C31 N21 C32 -9.2(5) . .
N18 C29 N21 C31 -125.1(5) . .
N18 C29 N21 C32 79.6(6) . .
N23 C32 N21 C31 118.3(5) . .
C33 C32 N21 C31 6.2(5) . .
N23 C32 N21 C29 -84.0(6) . .
C33 C32 N21 C29 163.9(4) . .
O10 C31 N22 C35 -12.6(8) . .
N21 C31 N22 C35 166.8(4) . .
O10 C31 N22 C33 -170.8(5) . .
N21 C31 N22 C33 8.6(5) . .
N25 C35 N22 C31 127.2(5) . .
N25 C35 N22 C33 -76.9(6) . .
N24 C33 N22 C31 -116.6(5) . .
C32 C33 N22 C31 -4.6(5) . .
N24 C33 N22 C35 85.7(6) . .
C32 C33 N22 C35 -162.3(4) . .
O14 C34 N23 C32 -173.2(5) . .
N24 C34 N23 C32 7.6(6) . .
O14 C34 N23 C30 -18.0(8) . .
N24 C34 N23 C30 162.8(5) . .
N21 C32 N23 C34 -115.2(5) . .
C33 C32 N23 C34 -3.3(6) . .
N21 C32 N23 C30 89.4(6) . .
C33 C32 N23 C30 -158.8(4) . .
N20 C30 N23 C34 122.4(5) . .
N20 C30 N23 C32 -84.6(6) . .
O14 C34 N24 C33 171.9(5) . .
N23 C34 N24 C33 -8.9(6) . .
O14 C34 N24 C36 24.1(8) . .
N23 C34 N24 C36 -156.8(5) . .
N22 C33 N24 C34 118.7(5) . .
C32 C33 N24 C34 6.5(5) . .
N22 C33 N24 C36 -93.7(5) . .
C32 C33 N24 C36 154.1(4) . .
N27 C36 N24 C34 -130.4(5) . .
N27 C36 N24 C33 84.7(6) . .
O11 C37 N25 C38 179.2(5) . .
N26 C37 N25 C38 0.2(6) . .
O11 C37 N25 C35 20.7(8) . .
N26 C37 N25 C35 -158.3(4) . .
N27 C38 N25 C37 109.2(5) . .
C39 C38 N25 C37 -2.0(5) . .
N27 C38 N25 C35 -92.3(5) . .
C39 C38 N25 C35 156.5(4) . .
N22 C35 N25 C37 -118.9(5) . .
N22 C35 N25 C38 84.6(6) . .
O11 C37 N26 C41 -14.2(8) . .
N25 C37 N26 C41 164.7(4) . .
O11 C37 N26 C39 -177.1(5) . .
N25 C37 N26 C39 1.9(6) . .
N29 C41 N26 C37 110.2(6) . .
N29 C41 N26 C39 -88.7(6) . .
N28 C39 N26 C37 -114.6(5) . .
C38 C39 N26 C37 -3.0(5) . .
N28 C39 N26 C41 82.5(6) . .
C38 C39 N26 C41 -165.9(4) . .
O15 C40 N27 C38 -171.6(5) . .
N28 C40 N27 C38 5.1(6) . .
O15 C40 N27 C36 -10.3(8) . .
N28 C40 N27 C36 166.3(5) . .
N25 C38 N27 C40 -116.4(5) . .
C39 C38 N27 C40 -5.3(6) . .
N25 C38 N27 C36 82.7(6) . .
C39 C38 N27 C36 -166.2(5) . .
N24 C36 N27 C40 125.3(5) . .
N24 C36 N27 C38 -75.5(6) . .
O15 C40 N28 C42 2.5(8) . .
N27 C40 N28 C42 -174.2(4) . .
O15 C40 N28 C39 174.2(5) . .
N27 C40 N28 C39 -2.6(6) . .
N31 C42 N28 C40 -107.0(6) . .
N31 C42 N28 C39 82.2(6) . .
N26 C39 N28 C40 111.1(5) . .
C38 C39 N28 C40 -0.7(5) . .
N26 C39 N28 C42 -77.2(6) . .
C38 C39 N28 C42 170.9(4) . .
O12 C43 N29 C41 8.7(8) . .
N30 C43 N29 C41 -169.7(5) . .
O12 C43 N29 C44 172.3(5) . .
N30 C43 N29 C44 -6.1(6) . .
N26 C41 N29 C43 -114.4(6) . .
N26 C41 N29 C44 83.7(6) . .
N31 C44 N29 C43 119.3(5) . .
C45 C44 N29 C43 7.9(5) . .
N31 C44 N29 C41 -77.2(6) . .
C45 C44 N29 C41 171.3(5) . .
O12 C43 N30 C45 -177.2(5) . .
N29 C43 N30 C45 1.2(6) . .
O12 C43 N30 C47 -0.2(8) . .
N29 C43 N30 C47 178.2(5) . .
N32 C45 N30 C43 -109.4(5) . .
C44 C45 N30 C43 3.6(6) . .
N32 C45 N30 C47 73.7(6) . .
C44 C45 N30 C47 -173.4(5) . .
N19 C47 N30 C43 103.3(6) 7_666 .
N19 C47 N30 C45 -80.1(7) 7_666 .
O16 C46 N31 C44 -175.5(5) . .
N32 C46 N31 C44 3.3(6) . .
O16 C46 N31 C42 -6.4(8) . .
N32 C46 N31 C42 172.4(4) . .
N29 C44 N31 C46 -109.6(5) . .
C45 C44 N31 C46 1.2(6) . .
N29 C44 N31 C42 81.6(6) . .
C45 C44 N31 C42 -167.6(4) . .
N28 C42 N31 C46 104.8(6) . .
N28 C42 N31 C44 -87.3(6) . .
O16 C46 N32 C48 16.6(8) . 7_666
N31 C46 N32 C48 -162.2(4) . 7_666
O16 C46 N32 C45 172.1(5) . .
N31 C46 N32 C45 -6.8(6) . .
N30 C45 N32 C46 120.5(5) . .
C44 C45 N32 C46 7.3(6) . .
N30 C45 N32 C48 -84.5(6) . 7_666
C44 C45 N32 C48 162.3(4) . 7_666
N11 C16 O7 Cs1 -152.1(5) . .
N12 C16 O7 Cs1 26.7(10) . .
O13 Cs1 O7 C16 103.9(7) . .
O13 Cs1 O7 C16 -126.9(7) 2_756 .
O17 Cs1 O7 C16 35.5(7) . .
O6W Cs1 O7 C16 -109.2(10) . .
O7W Cs1 O7 C16 -159.9(9) 2_756 .
O7W Cs1 O7 C16 154.6(8) . .
O12 Cs1 O7 C16 23.8(7) 7_666 .
O8 Cs1 O7 C16 -55.2(7) . .
C28 Cs1 O7 C16 -95.8(7) 2_756 .
Cs1 Cs1 O7 C16 159.9(6) 2_756 .
N16 C22 O8 Cs1 173.4(4) . .
N15 C22 O8 Cs1 -5.9(9) . .
O7 Cs1 O8 C22 37.9(6) . .
O13 Cs1 O8 C22 -84.0(6) . .
O13 Cs1 O8 C22 -171.1(6) 2_756 .
O17 Cs1 O8 C22 -34.4(6) . .
O6W Cs1 O8 C22 102.1(9) . .
O7W Cs1 O8 C22 127.9(7) 2_756 .
O7W Cs1 O8 C22 90.1(10) . .
O12 Cs1 O8 C22 -89.3(6) 7_666 .
C28 Cs1 O8 C22 -164.9(6) 2_756 .
Cs1 Cs1 O8 C22 176.1(5) 2_756 .
N30 C43 O12 Cs1 -52.1(10) . 7_666
N29 C43 O12 Cs1 129.8(6) . 7_666
N19 C28 O13 Cs1 -54.8(14) . .
N20 C28 O13 Cs1 125.8(10) . .
Cs1 C28 O13 Cs1 -152.4(13) 2_756 .
N19 C28 O13 Cs1 97.6(5) . 2_756
N20 C28 O13 Cs1 -81.8(6) . 2_756
O7 Cs1 O13 C28 -81.4(12) . .
O13 Cs1 O13 C28 122.0(11) 2_756 .
O17 Cs1 O13 C28 -17.8(11) . .
O6W Cs1 O13 C28 -157.0(16) . .
O7W Cs1 O13 C28 -178.1(12) 2_756 .
O7W Cs1 O13 C28 -143.1(13) . .
O12 Cs1 O13 C28 38.5(11) 7_666 .
O8 Cs1 O13 C28 32.6(13) . .
C28 Cs1 O13 C28 110.1(12) 2_756 .
Cs1 Cs1 O13 C28 154.5(12) 2_756 .
O7 Cs1 O13 Cs1 124.07(12) . 2_756
O13 Cs1 O13 Cs1 -32.58(16) 2_756 2_756
O17 Cs1 O13 Cs1 -172.32(12) . 2_756
O6W Cs1 O13 Cs1 48.4(12) . 2_756
O7W Cs1 O13 Cs1 27.4(4) 2_756 2_756
O7W Cs1 O13 Cs1 62.3(6) . 2_756
O12 Cs1 O13 Cs1 -116.09(13) 7_666 2_756
O8 Cs1 O13 Cs1 -121.9(3) . 2_756
C28 Cs1 O13 Cs1 -44.48(14) 2_756 2_756
C51 C49 O17 Cs1 -140.6(4) . .
C50 C49 O17 Cs1 39.5(6) . .
O7 Cs1 O17 C49 31.2(4) . .
O13 Cs1 O17 C49 -91.7(4) . .
O13 Cs1 O17 C49 -161.8(4) 2_756 .
O6W Cs1 O17 C49 66.6(9) . .
O7W Cs1 O17 C49 -18(2) 2_756 .
O7W Cs1 O17 C49 -40.5(9) . .
O12 Cs1 O17 C49 -160.4(4) 7_666 .
O8 Cs1 O17 C49 105.2(4) . .
C28 Cs1 O17 C49 177.2(4) 2_756 .
Cs1 Cs1 O17 C49 -98.8(4) 2_756 .
